data_7218067
loop_
_publ_author_name
'Zhang, Zhiying'
'Li, Wei'
'Carpenter, Michael A.'
'Howard, Christopher J.'
'Cheetham, Anthony K.'

_publ_section_title
;
 Elastic properties and acoustic dissipation associated with a
 disorder--order ferroelectric transition in a metal--organic framework
;
_journal_issue 2
_journal_name_full CrystEngComm
_journal_page_first 370
_journal_paper_doi 10.1039/C4CE01386G
_journal_volume 17
_journal_year 2015
_chemical_formula_moiety '[NH4][Zn(HCOO)3]'
_chemical_formula_sum 'C3 H7 N O6 Zn'
_chemical_formula_weight 218.47
_chemical_name_systematic
; 
 ? 
;
_space_group_IT_number 173
_symmetry_cell_setting hexagonal
_symmetry_space_group_name_Hall 'P 6c'
_symmetry_space_group_name_H-M 'P 63'
_atom_sites_solution_hydrogens geom
_atom_sites_solution_primary direct
_atom_sites_solution_secondary difmap
_audit_creation_method SHELXL-97
_cell_angle_alpha 90.00
_cell_angle_beta 90.00
_cell_angle_gamma 120.00
_cell_formula_units_Z 6
_cell_length_a 12.5946(3)
_cell_length_b 12.5946(3)
_cell_length_c 8.2087(3)
_cell_measurement_reflns_used 1853
_cell_measurement_temperature 120(2)
_cell_measurement_theta_max 28.9054
_cell_measurement_theta_min 3.099
_cell_volume 1127.65(6)
_computing_cell_refinement
;
CrysAlisPro, Agilent Technologies,
Version 1.171.35.11 (release 16-05-2011 CrysAlis171 .NET)
(compiled May 16 2011,17:55:39)
;
_computing_data_collection
;
CrysAlisPro, Agilent Technologies,
Version 1.171.35.11 (release 16-05-2011 CrysAlis171 .NET)
(compiled May 16 2011,17:55:39)
;
_computing_data_reduction
;
CrysAlisPro, Agilent Technologies,
Version 1.171.35.11 (release 16-05-2011 CrysAlis171 .NET)
(compiled May 16 2011,17:55:39)
;
_computing_molecular_graphics 'X-Seed (Barbour et al., 2001)'
_computing_publication_material 'X-Seed (Barbour et al., 2001)'
_computing_structure_refinement 'SHELXL-97 (Sheldrick, 1997)'
_computing_structure_solution 'SHELXS-97 (Sheldrick, 1990)'
_diffrn_ambient_temperature 120(2)
_diffrn_measured_fraction_theta_full 0.999
_diffrn_measured_fraction_theta_max 0.936
_diffrn_measurement_device_type 'Xcalibur, Eos, Gemini ultra'
_diffrn_measurement_method '\w scans'
_diffrn_radiation_monochromator graphite
_diffrn_radiation_source 'fine-focus sealed tube'
_diffrn_radiation_type MoK\a
_diffrn_radiation_wavelength 0.71073
_diffrn_reflns_av_R_equivalents 0.0443
_diffrn_reflns_av_sigmaI/netI 0.0305
_diffrn_reflns_limit_h_max 15
_diffrn_reflns_limit_h_min -17
_diffrn_reflns_limit_k_max 15
_diffrn_reflns_limit_k_min -15
_diffrn_reflns_limit_l_max 10
_diffrn_reflns_limit_l_min -10
_diffrn_reflns_number 6284
_diffrn_reflns_theta_full 27.00
_diffrn_reflns_theta_max 28.97
_diffrn_reflns_theta_min 3.11
_exptl_absorpt_coefficient_mu 3.253
_exptl_absorpt_correction_T_max 0.4420
_exptl_absorpt_correction_T_min 0.3561
_exptl_absorpt_correction_type multi-scan
_exptl_absorpt_process_details
;
CrysAlisPro, Agilent Technologies,
Version 1.171.35.11 (release 16-05-2011 CrysAlis171 .NET)
(compiled May 16 2011,17:55:39)
Empirical absorption correction using spherical harmonics,
 implemented in SCALE3 ABSPACK scaling algorithm.
;
_exptl_crystal_colour colorless
_exptl_crystal_density_diffrn 1.930
_exptl_crystal_density_method 'not measured'
_exptl_crystal_description blocky
_exptl_crystal_F_000 660
_exptl_crystal_size_max 0.40
_exptl_crystal_size_mid 0.30
_exptl_crystal_size_min 0.30
_refine_diff_density_max 0.301
_refine_diff_density_min -0.607
_refine_diff_density_rms 0.080
_refine_ls_abs_structure_details 'Flack H D (1983), Acta Cryst. A39, 876-881'
_refine_ls_abs_structure_Flack 0.07(2)
_refine_ls_extinction_coef 0.071(3)
_refine_ls_extinction_expression Fc^*^=kFc[1+0.001xFc^2^\l^3^/sin(2\q)]^-1/4^
_refine_ls_extinction_method SHELXL
_refine_ls_goodness_of_fit_ref 1.087
_refine_ls_hydrogen_treatment mixed
_refine_ls_matrix_type full
_refine_ls_number_parameters 113
_refine_ls_number_reflns 1797
_refine_ls_number_restraints 7
_refine_ls_restrained_S_all 1.088
_refine_ls_R_factor_all 0.0324
_refine_ls_R_factor_gt 0.0276
_refine_ls_shift/su_max 0.001
_refine_ls_shift/su_mean 0.000
_refine_ls_structure_factor_coef Fsqd
_refine_ls_weighting_details 'calc w=1/[\s^2^(Fo^2^)+(0.0450P)^2^+0.0592P] where P=(Fo^2^+2Fc^2^)/3'
_refine_ls_weighting_scheme calc
_refine_ls_wR_factor_gt 0.0845
_refine_ls_wR_factor_ref 0.0921
_reflns_number_gt 1594
_reflns_number_total 1797
_reflns_threshold_expression >2sigma(I)
_cod_data_source_file c4ce01386g2.cif
_cod_data_source_block 120K
_cod_depositor_comments 'Adding full bibliography for 7218067--7218068.cif.'
_cod_original_sg_symbol_H-M P6(3)
_cod_database_code 7218067

loop_
_symmetry_equiv_pos_as_xyz
'x, y, z'
'x-y, x, z+1/2'
'-y, x-y, z'
'-x, -y, z+1/2'
'-x+y, -x, z'
'y, -x+y, z+1/2'

loop_
_atom_site_label
_atom_site_type_symbol
_atom_site_fract_x
_atom_site_fract_y
_atom_site_fract_z
_atom_site_U_iso_or_equiv
_atom_site_adp_type
_atom_site_occupancy
_atom_site_symmetry_multiplicity
_atom_site_calc_flag
_atom_site_refinement_flags
Zn1 Zn 0.335196(16) 1.003659(17) 0.95440(13) 0.00653(17) Uani 1 1 d .
O1 O 0.49403(16) 1.09666(17) 1.09725(17) 0.0108(4) Uani 1 1 d .
O2 O 0.60110(17) 1.09017(17) 1.30882(19) 0.0124(4) Uani 1 1 d .
O3 O 0.27253(16) 0.84487(16) 1.09857(18) 0.0119(4) Uani 1 1 d .
O4 O 0.16149(16) 0.73569(16) 1.31044(19) 0.0110(4) Uani 1 1 d .
O5 O 0.24431(16) 1.06941(16) 1.10245(18) 0.0111(4) Uani 1 1 d .
O6 O 0.23537(17) 1.17532(16) 1.31462(19) 0.0121(4) Uani 1 1 d .
N1 N 0.3333 0.6667 0.9095(6) 0.0146(8) Uani 1 3 d SD
N2 N 0.3333 0.6667 0.4109(6) 0.0147(8) Uani 1 3 d SD
N3 N 1.0000 1.0000 0.5066(7) 0.0135(7) Uani 1 3 d SD
C1 C 0.5262(2) 1.0407(2) 1.1943(4) 0.0120(6) Uani 1 1 d .
H1 H 0.4912 0.9547 1.1799 0.014 Uiso 1 1 calc R
C2 C 0.1875(2) 0.8131(2) 1.2001(4) 0.0158(6) Uani 1 1 d .
H2 H 0.1389 0.8511 1.1923 0.019 Uiso 1 1 calc R
C3 C 0.2923(2) 1.1413(2) 1.2229(4) 0.0121(6) Uani 1 1 d .
H3 H 0.3766 1.1711 1.2448 0.015 Uiso 1 1 calc R
H1A H 0.3333 0.6667 1.0319(14) 0.015 Uiso 1 3 d SD
H2A H 0.3333 0.6667 0.5316(14) 0.015 Uiso 1 3 d SD
H3A H 1.0586(17) 1.0778(12) 0.557(3) 0.015 Uiso 1 1 d D
H1B H 0.2494(11) 0.6084(18) 0.872(3) 0.015 Uiso 1 1 d D
H2B H 0.4186(11) 0.7235(17) 0.377(3) 0.015 Uiso 1 1 d D
H3B H 1.0000 1.0000 0.3846(14) 0.015 Uiso 1 3 d SD

loop_
_atom_site_aniso_label
_atom_site_aniso_U_11
_atom_site_aniso_U_22
_atom_site_aniso_U_33
_atom_site_aniso_U_23
_atom_site_aniso_U_13
_atom_site_aniso_U_12
Zn1 0.00783(19) 0.00652(19) 0.0050(2) 0.0014(2) 0.00094(13) 0.00337(11)
O1 0.0100(8) 0.0122(8) 0.0082(9) 0.0003(7) -0.0009(7) 0.0040(7)
O2 0.0148(9) 0.0128(9) 0.0109(9) -0.0025(8) -0.0062(8) 0.0078(8)
O3 0.0134(9) 0.0114(9) 0.0105(9) 0.0064(7) 0.0058(8) 0.0061(7)
O4 0.0097(8) 0.0112(9) 0.0100(9) 0.0064(7) 0.0048(7) 0.0037(7)
O5 0.0089(8) 0.0135(9) 0.0113(10) -0.0038(8) -0.0005(8) 0.0059(7)
O6 0.0129(9) 0.0139(9) 0.0112(10) -0.0035(7) 0.0010(8) 0.0079(7)
N1 0.0135(10) 0.0135(10) 0.017(2) 0.000 0.000 0.0067(5)
N2 0.0144(10) 0.0144(10) 0.015(2) 0.000 0.000 0.0072(5)
N3 0.0140(9) 0.0140(9) 0.0124(18) 0.000 0.000 0.0070(4)
C1 0.0128(12) 0.0100(10) 0.0154(14) -0.0035(10) -0.0048(10) 0.0073(9)
C2 0.0150(12) 0.0148(12) 0.0207(15) 0.0097(10) 0.0095(10) 0.0096(10)
C3 0.0104(11) 0.0122(11) 0.0147(17) -0.0054(10) -0.0026(10) 0.0064(9)

loop_
_atom_type_symbol
_atom_type_description
_atom_type_scat_dispersion_real
_atom_type_scat_dispersion_imag
_atom_type_scat_source
C C 0.0033 0.0016 'International Tables Vol C Tables 4.2.6.8 and 6.1.1.4'
H H 0.0000 0.0000 'International Tables Vol C Tables 4.2.6.8 and 6.1.1.4'
N N 0.0061 0.0033 'International Tables Vol C Tables 4.2.6.8 and 6.1.1.4'
O O 0.0106 0.0060 'International Tables Vol C Tables 4.2.6.8 and 6.1.1.4'
Zn Zn 0.2839 1.4301 'International Tables Vol C Tables 4.2.6.8 and 6.1.1.4'

loop_
_geom_angle_atom_site_label_1
_geom_angle_atom_site_label_2
_geom_angle_atom_site_label_3
_geom_angle
_geom_angle_site_symmetry_1
_geom_angle_site_symmetry_3
O4 Zn1 O6 91.02(7) 2_664 6_454
O4 Zn1 O1 82.56(6) 2_664 .
O6 Zn1 O1 169.71(6) 6_454 .
O4 Zn1 O2 91.88(7) 2_664 4_674
O6 Zn1 O2 92.13(7) 6_454 4_674
O1 Zn1 O2 96.09(6) . 4_674
O4 Zn1 O5 95.62(6) 2_664 .
O6 Zn1 O5 81.91(6) 6_454 .
O1 Zn1 O5 90.69(7) . .
O2 Zn1 O5 170.49(6) 4_674 .
O4 Zn1 O3 170.23(6) 2_664 .
O6 Zn1 O3 96.42(6) 6_454 .
O1 Zn1 O3 90.92(7) . .
O2 Zn1 O3 81.54(6) 4_674 .
O5 Zn1 O3 91.71(7) . .
C1 O1 Zn1 121.69(17) . .
C1 O2 Zn1 123.40(16) . 4_675
C2 O3 Zn1 122.07(17) . .
C2 O4 Zn1 123.45(17) . 6_455
C3 O5 Zn1 124.88(16) . .
C3 O6 Zn1 120.17(17) . 2_665
H1A N1 H1B 108.1(13) . .
H2A N2 H2B 106.4(13) . .
H3A N3 H3B 115.3(13) . .
O2 C1 O1 124.7(2) . .
O2 C1 H1 117.7 . .
O1 C1 H1 117.7 . .
O4 C2 O3 125.5(2) . .
O4 C2 H2 117.2 . .
O3 C2 H2 117.2 . .
O6 C3 O5 124.2(2) . .
O6 C3 H3 117.9 . .
O5 C3 H3 117.9 . .

loop_
_geom_bond_atom_site_label_1
_geom_bond_atom_site_label_2
_geom_bond_distance
_geom_bond_site_symmetry_2
Zn1 O4 2.0933(18) 2_664
Zn1 O6 2.0974(18) 6_454
Zn1 O1 2.0990(18) .
Zn1 O2 2.1016(18) 4_674
Zn1 O5 2.1025(17) .
Zn1 O3 2.1082(18) .
O1 C1 1.257(3) .
O2 C1 1.255(3) .
O2 Zn1 2.1016(18) 4_675
O3 C2 1.254(3) .
O4 C2 1.248(4) .
O4 Zn1 2.0933(18) 6_455
O5 C3 1.271(3) .
O6 C3 1.254(3) .
O6 Zn1 2.0974(18) 2_665
N1 H1A 1.005(10) .
N1 H1B 0.987(9) .
N2 H2A 0.991(10) .
N2 H2B 0.987(9) .
N3 H3A 0.977(9) .
N3 H3B 1.001(10) .
C1 H1 0.9500 .
C2 H2 0.9500 .
C3 H3 0.9500 .
